data_1531696
loop_
_publ_author_name
'Juarez-Arellano, E.A.'
'Bucio, L.'
'Hernandez, J.A.'
'Carbonio, R.E.'
'Camarillo, E.'
'Orozco, E.'

_publ_section_title
;
 Synthesis, crystal structure and preliminary study of luminescent
 properties of In Tb Ge2 O7
;
_journal_name_full 'Journal of Solid State Chemistry'
_journal_page_first 418
_journal_page_last 423
_journal_volume 170
_journal_year 2003
_chemical_formula_sum 'Ge2 In O7 Tb'
_chemical_name_systematic 'In Tb (Ge2 O7)'
_space_group_IT_number 15
_symmetry_space_group_name_Hall '-C 2yc'
_symmetry_space_group_name_H-M 'C 1 2/c 1'
_cell_angle_alpha 90
_cell_angle_beta 101.401
_cell_angle_gamma 90
_cell_formula_units_Z 4
_cell_length_a 6.8818
_cell_length_b 8.8774
_cell_length_c 9.7892
_cell_volume 586.246
_citation_journal_id_ASTM JSSCBI
_cod_data_source_file Juarez-Arellano_JSSCBI_2003_1479.cif
_cod_data_source_block Ge2In1O7Tb1
_cod_original_cell_volume 586.2458
_cod_original_formula_sum 'Ge2 In1 O7 Tb1'
_cod_database_code 1531696

loop_
_symmetry_equiv_pos_as_xyz
x,y,z
-x,y,-z+1/2
-x,-y,-z
x,-y,z-1/2
x+1/2,y+1/2,z
-x+1/2,y+1/2,-z+1/2
-x+1/2,-y+1/2,-z
x+1/2,-y+1/2,z-1/2

loop_
_atom_site_label
_atom_site_type_symbol
_atom_site_fract_x
_atom_site_fract_y
_atom_site_fract_z
_atom_site_occupancy
_atom_site_U_iso_or_equiv
In1 In+3 0.0016 0.3027 0.502 0.5 0.0
O4 O-2 0.217 0.842 0.109 1 0.0
Ge1 Ge+4 0.2291 -0.006 0.2077 1 0.0
Tb1 Tb+3 0.0016 0.3027 0.502 0.5 0.0
O2 O-2 0.39 0.006 0.3635 1 0.0
O1 O-2 0 0.035 0.25 1 0.0
O3 O-2 0.251 0.165 0.113 1 0.0
